data_2022083
loop_
_publ_author_name
'Koenigsmann, Christopher'
'Rachid, Leena N.'
'Sheedy, Christina M.'
'Corfield, Peter W. R.'

_publ_section_title
;
 Synthesis, decomposition studies and crystal structure of a
 three-dimensional CuCN network structure with protonated
 <i>N</i>-methylethanolamine as the guest cation
;
_journal_coeditor_code OP3005
_journal_issue 5
_journal_name_full 'Acta Crystallographica Section C'
_journal_page_first
;
;
_journal_paper_doi 10.1107/S2053229620004477
_journal_volume 76
_journal_year 2020
_chemical_formula_iupac '(C3 H10 N O) [Cu2 (C N)3]'
_chemical_formula_moiety 'C3 H10 N O +, C3 N3 Cu2 -'
_chemical_formula_sum 'C6 H10 Cu2 N4 O'
_chemical_formula_weight 281.26
_chemical_name_systematic
'Poly[2-hydroxy-<i>N</i>-methylethan-1-aminium [\m~3~-cyanido-\k^3^<i>C</i>:<i>C</i>:<i>N</i>-di-\m-cyanido-\k^4^<i>C</i>:<i>N</i>-dicuprate(I)]]'
_space_group_IT_number 78
_space_group_name_Hall 'P 4cw'
_space_group_name_H-M_alt 'P 43'
_symmetry_cell_setting tetragonal
_symmetry_space_group_name_Hall 'P 4cw'
_symmetry_space_group_name_H-M 'P 43'
_atom_sites_solution_hydrogens mixed
_audit_creation_method SHELXL-2017/1
_cell_angle_alpha 90
_cell_angle_beta 90
_cell_angle_gamma 90
_cell_formula_units_Z 4
_cell_length_a 8.8994(5)
_cell_length_b 8.8994(5)
_cell_length_c 11.3750(11)
_cell_measurement_reflns_used 2071
_cell_measurement_temperature 303.0(10)
_cell_measurement_theta_max 34.97
_cell_measurement_theta_min 1.00
_cell_volume 900.89(11)
_computing_cell_refinement
;
SCALEPACK (Otwinowski & Minor, 1997)
;
_computing_data_collection
;
KappaCCD Server Software (Nonius, 1997)
;
_computing_data_reduction
;
DENZO and SCALEPACK (Otwinowski & Minor, 1997)
;
_computing_molecular_graphics
;
ORTEPIII (Burnett & Johnson, 1996) and ORTEP-3 (Farrugia, 2012)
;
_computing_publication_material
;
publCIF (Westrip, 2010)
;
_computing_structure_refinement
;
SHELXL2017 (Sheldrick, 2015b)
;
_computing_structure_solution
;
SHELXT (Sheldrick, 2015a)
;
_diffrn_ambient_temperature 303.0(10)
_diffrn_detector_area_resol_mean 9
_diffrn_measured_fraction_theta_full 1.000
_diffrn_measured_fraction_theta_max 1.000
_diffrn_measurement_device '95mm CCD camera on \k-goniostat'
_diffrn_measurement_device_type 'Enraf--Nonius KappaCCD'
_diffrn_measurement_method 'combination of \w and \f scans'
_diffrn_radiation_monochromator graphite
_diffrn_radiation_source 'fine-focus sealed tube'
_diffrn_radiation_type MoK\a
_diffrn_radiation_wavelength 0.7107
_diffrn_reflns_av_R_equivalents 0.043
_diffrn_reflns_av_unetI/netI 0.0325
_diffrn_reflns_limit_h_max 14
_diffrn_reflns_limit_h_min 0
_diffrn_reflns_limit_k_max 14
_diffrn_reflns_limit_k_min 0
_diffrn_reflns_limit_l_max 18
_diffrn_reflns_limit_l_min -18
_diffrn_reflns_number 3962
_diffrn_reflns_theta_full 25.241
_diffrn_reflns_theta_max 34.956
_diffrn_reflns_theta_min 2.288
_exptl_absorpt_coefficient_mu 4.683
_exptl_absorpt_correction_T_max 0.77
_exptl_absorpt_correction_T_min 0.56
_exptl_absorpt_correction_type refdelf
_exptl_absorpt_process_details
;
(Otwinowski & Minor, 1997)
;
_exptl_crystal_colour colourless
_exptl_crystal_density_diffrn 2.074
_exptl_crystal_description block
_exptl_crystal_F_000 560
_exptl_crystal_size_max 0.30
_exptl_crystal_size_mid 0.07
_exptl_crystal_size_min 0.07
_refine_diff_density_max 0.488
_refine_diff_density_min -0.412
_refine_ls_abs_structure_details
;
Flack <i>x</i> determined using 1606 quotients [(I+)-(I-)]/[(I+)+(I-)]
(Parsons <i>et al.</i>,  2013)
;
_refine_ls_abs_structure_Flack 0.008(8)
_refine_ls_extinction_coef 0.0066(7)
_refine_ls_extinction_expression Fc^*^=kFc[1+0.001xFc^2^\l^3^/sin(2\q)]^-1/4^
_refine_ls_extinction_method
;
SHELXL2017 (Sheldrick, 2015b)
;
_refine_ls_goodness_of_fit_ref 1.079
_refine_ls_hydrogen_treatment mixed
_refine_ls_matrix_type full
_refine_ls_number_parameters 134
_refine_ls_number_reflns 3962
_refine_ls_number_restraints 8
_refine_ls_restrained_S_all 1.080
_refine_ls_R_factor_all 0.0281
_refine_ls_R_factor_gt 0.0248
_refine_ls_shift/su_max 0.002
_refine_ls_shift/su_mean 0.000
_refine_ls_structure_factor_coef Fsqd
_refine_ls_weighting_details 'w=1/[\s^2^(Fo^2^)+(0.0090P)^2^+0.1000P] where P=(Fo^2^+2Fc^2^)/3'
_refine_ls_weighting_scheme calc
_refine_ls_wR_factor_gt 0.0476
_refine_ls_wR_factor_ref 0.0483
_reflns_number_gt 3685
_reflns_number_total 3962
_reflns_threshold_expression 'I > 2\s(I)'
_cod_data_source_file op3005sup1.cif
_cod_data_source_block I
_cod_original_cell_volume 900.89(13)
_cod_database_code 2022083
_shelx_space_group_comment
;
The symmetry employed for this shelxl refinement is uniquely defined
by the previous loop, which should always be used as a source of
symmetry information in preference to the above space-group names.
They are only intended as comments.
 Full datasets were collected from each of four crystals.
Cell dimensions are the average from these four crystals, and
standard deviations (esds) of these means were calculated from the spread
of the four values.  The esds given by the DENZO software are 2-3
times smaller. The _cell_measurement values refer to crystal number 4.
;
_shelx_estimated_absorpt_t_min 0.334
_shelx_estimated_absorpt_t_max 0.735

loop_
_symmetry_equiv_pos_as_xyz
'x,  y,  z'
' -x,  -y,  z+1/2'
'y,  -x,  z+1/4'
' -y,  x,  z+3/4'

loop_
_atom_site_type_symbol
_atom_site_label
_atom_site_fract_x
_atom_site_fract_y
_atom_site_fract_z
_atom_site_U_iso_or_equiv
_atom_site_adp_type
_atom_site_calc_flag
_atom_site_occupancy
_atom_site_disorder_assembly
_atom_site_disorder_group
Cu Cu1 0.38358(3) 0.18456(3) 0.00000(3) 0.02084(7) Uani d 1 . .
Cu Cu2 0.28003(4) 0.07512(4) -0.19400(3) 0.02680(8) Uani d 1 . .
C C1 0.5323(3) 0.2443(3) -0.1179(2) 0.0218(4) Uani d 1 . .
N N1 0.2840(2) 0.3660(2) 0.0780(2) 0.0253(4) Uani d 1 . .
C C2 0.4110(3) -0.0360(3) -0.2946(2) 0.0200(4) Uani d 1 . .
N N2 0.5145(2) 0.1016(2) 0.14170(19) 0.0239(4) Uani d 1 . .
C C3 0.2435(3) 0.0089(3) -0.0156(2) 0.0225(4) Uani d 1 . .
N N3 0.0971(3) 0.1787(2) -0.2382(2) 0.0295(5) Uani d 1 . .
O O10 0.5737(2) 0.5691(2) 0.0066(2) 0.0381(5) Uani d 1 . .
H H10A 0.534(7) 0.528(4) -0.051(4) 0.062(18) Uiso d 0.5 . .
H H10B 0.540(7) 0.525(4) 0.064(4) 0.062(18) Uiso d 0.5 . .
C C11 0.5134(3) 0.7179(3) 0.0054(3) 0.0355(6) Uani d 1 . .
H H11A 0.481519 0.745826 0.083948 0.053 Uiso calc 1 . .
H H11B 0.426598 0.721844 -0.046047 0.053 Uiso calc 1 . .
C C12 0.6315(4) 0.8256(3) -0.0373(3) 0.0332(6) Uani d 1 . .
H H12A 0.589686 0.926237 -0.039988 0.050 Uiso calc 1 . .
H H12B 0.714921 0.826298 0.017589 0.050 Uiso calc 1 . .
N N13 0.6875(3) 0.7837(2) -0.15639(19) 0.0256(4) Uani d 1 . .
H H13A 0.611(3) 0.779(4) -0.205(3) 0.043(7) Uiso d 1 . .
H H13B 0.722(4) 0.689(2) -0.154(4) 0.043(7) Uiso d 1 . .
C C14 0.8023(3) 0.8895(3) -0.2018(3) 0.0354(6) Uani d 1 . .
H H14A 0.761324 0.989230 -0.203725 0.053 Uiso calc 1 . .
H H14B 0.831146 0.860017 -0.279817 0.053 Uiso calc 1 . .
H H14C 0.888751 0.887655 -0.151385 0.053 Uiso calc 1 . .

loop_
_atom_site_aniso_label
_atom_site_aniso_U_11
_atom_site_aniso_U_22
_atom_site_aniso_U_33
_atom_site_aniso_U_12
_atom_site_aniso_U_13
_atom_site_aniso_U_23
Cu1 0.02144(13) 0.02121(14) 0.01986(12) -0.00200(10) 0.00156(11) -0.00052(11)
Cu2 0.03029(16) 0.02832(15) 0.02179(13) 0.01185(12) 0.00246(13) -0.00047(13)
C1 0.0242(11) 0.0194(10) 0.0217(10) -0.0005(8) 0.0017(9) 0.0006(8)
N1 0.0244(9) 0.0271(10) 0.0245(10) 0.0037(8) 0.0008(8) -0.0025(8)
C2 0.0188(10) 0.0210(10) 0.0200(10) 0.0012(8) -0.0011(8) 0.0002(8)
N2 0.0241(9) 0.0247(9) 0.0228(9) 0.0024(8) -0.0019(8) 0.0007(8)
C3 0.0209(10) 0.0240(10) 0.0226(11) -0.0002(8) -0.0007(8) 0.0026(9)
N3 0.0321(11) 0.0317(11) 0.0246(10) 0.0108(9) -0.0032(9) 0.0007(9)
O10 0.0348(10) 0.0305(10) 0.0490(13) -0.0018(8) -0.0017(11) 0.0034(10)
C11 0.0366(14) 0.0341(13) 0.0357(14) 0.0078(11) 0.0045(13) -0.0026(13)
C12 0.0469(16) 0.0266(13) 0.0261(11) 0.0067(12) 0.0032(11) -0.0050(10)
N13 0.0292(11) 0.0242(10) 0.0233(9) 0.0067(8) -0.0040(8) -0.0016(8)
C14 0.0405(15) 0.0342(14) 0.0315(13) -0.0010(11) -0.0001(13) 0.0031(12)

loop_
_atom_type_symbol
_atom_type_description
_atom_type_scat_dispersion_real
_atom_type_scat_dispersion_imag
_atom_type_scat_source
Cu Cu 0.3201 1.2651 'International Tables Vol C Tables 4.2.6.8 and 6.1.1.4'
O O 0.0106 0.0060 'International Tables Vol C Tables 4.2.6.8 and 6.1.1.4'
N N 0.0061 0.0033 'International Tables Vol C Tables 4.2.6.8 and 6.1.1.4'
C C 0.0033 0.0016 'International Tables Vol C Tables 4.2.6.8 and 6.1.1.4'
H H 0.0000 0.0000 'International Tables Vol C Tables 4.2.6.8 and 6.1.1.4'

loop_
_geom_angle_atom_site_label_1
_geom_angle_atom_site_label_2
_geom_angle_atom_site_label_3
_geom_angle_site_symmetry_1
_geom_angle_site_symmetry_3
_geom_angle
_geom_angle_publ_flag
C1 Cu1 C3 . . 124.80(10) ?
C1 Cu1 N1 . . 112.06(9) ?
C3 Cu1 N1 . . 112.60(9) ?
C1 Cu1 N2 . . 104.12(9) ?
C3 Cu1 N2 . . 97.87(9) ?
N1 Cu1 N2 . . 100.57(9) ?
C1 Cu1 Cu2 . . 76.00(7) ?
C3 Cu1 Cu2 . . 53.78(7) ?
N1 Cu1 Cu2 . . 120.93(6) ?
N2 Cu1 Cu2 . . 135.55(6) ?
C2 Cu2 N3 . . 127.14(10) ?
C2 Cu2 C3 . . 121.26(10) ?
N3 Cu2 C3 . . 104.47(10) ?
C2 Cu2 Cu1 . . 119.32(7) ?
N3 Cu2 Cu1 . . 110.02(7) ?
C3 Cu2 Cu1 . . 49.24(7) ?
N1 C1 Cu1 4_654 . 169.1(2) ?
C1 N1 Cu1 3_565 . 170.7(2) ?
N2 C2 Cu2 2_654 . 177.3(2) ?
C2 N2 Cu1 2_655 . 168.1(2) ?
C2 N2 N13 2_655 2_665 92.00(17) ?
Cu1 N2 N13 . 2_665 97.48(9) ?
C2 N2 N13 2_655 3_565 88.44(17) ?
Cu1 N2 N13 . 3_565 94.57(8) ?
N13 N2 N13 2_665 3_565 112.43(11) ?
N3 C3 Cu1 3 . 158.0(2) ?
N3 C3 Cu2 3 . 124.1(2) ?
Cu1 C3 Cu2 . . 76.98(8) ?
C3 N3 Cu2 4_554 . 178.0(2) ?
C11 O10 H10A . . 104(3) ?
C11 O10 H10B . . 108(3) ?
H10A O10 H10B . . 105(3) ?
O10 C11 C12 . . 109.4(2) ?
O10 C11 H11A . . 109.8 ?
C12 C11 H11A . . 109.8 ?
O10 C11 H11B . . 109.8 ?
C12 C11 H11B . . 109.8 ?
H11A C11 H11B . . 108.2 ?
N13 C12 C11 . . 111.6(2) ?
N13 C12 H12A . . 109.3 ?
C11 C12 H12A . . 109.3 ?
N13 C12 H12B . . 109.3 ?
C11 C12 H12B . . 109.3 ?
H12A C12 H12B . . 108.0 ?
C14 N13 C12 . . 112.9(2) ?
C14 N13 H13A . . 110(2) ?
C12 N13 H13A . . 109(2) ?
C14 N13 H13B . . 112(2) ?
C12 N13 H13B . . 109(3) ?
H13A N13 H13B . . 104(3) ?
N13 C14 H14A . . 109.5 ?
N13 C14 H14B . . 109.5 ?
H14A C14 H14B . . 109.5 ?
N13 C14 H14C . . 109.5 ?
H14A C14 H14C . . 109.5 ?
H14B C14 H14C . . 109.5 ?

loop_
_geom_bond_atom_site_label_1
_geom_bond_atom_site_label_2
_geom_bond_site_symmetry_2
_geom_bond_distance
_geom_bond_publ_flag
Cu1 C1 . 1.958(2) ?
Cu1 C3 . 2.007(2) ?
Cu1 N1 . 2.044(2) ?
Cu1 N2 . 2.122(2) ?
Cu1 Cu2 . 2.5822(5) ?
Cu2 C2 . 1.910(2) ?
Cu2 N3 . 1.937(2) ?
Cu2 C3 . 2.138(2) ?
C1 N1 4_654 1.150(3) ?
C2 N2 2_654 1.142(3) ?
N2 N13 2_665 3.090(3) ?
N2 N13 3_565 3.093(3) ?
C3 N3 3 1.149(3) ?
O10 C11 . 1.428(3) ?
O10 H10A . 0.833(14) ?
O10 H10B . 0.824(14) ?
C11 C12 . 1.503(4) ?
C11 H11A . 0.9700 ?
C11 H11B . 0.9700 ?
C12 N13 . 1.491(4) ?
C12 H12A . 0.9700 ?
C12 H12B . 0.9700 ?
N13 C14 . 1.482(4) ?
N13 H13A . 0.877(14) ?
N13 H13B . 0.893(13) ?
C14 H14A . 0.9600 ?
C14 H14B . 0.9600 ?
C14 H14C . 0.9600 ?

loop_
_geom_hbond_atom_site_label_D
_geom_hbond_atom_site_label_H
_geom_hbond_atom_site_label_A
_geom_hbond_site_symmetry_A
_geom_hbond_distance_DH
_geom_hbond_distance_HA
_geom_hbond_distance_DA
_geom_hbond_angle_DHA
_geom_hbond_publ_flag
N13 H13A O10 4_654 0.877(14) 2.47(3) 3.113(3) 131(3) yes
O10 H10B O10 3_565 0.824(14) 2.37(4) 3.1150(12) 151(7) yes
O10 H10A O10 4_654 0.833(14) 2.40(3) 3.1150(12) 144(4) yes
N13 H13A N2 2_664 0.877(14) 2.33(2) 3.090(3) 145(3) yes
N13 H13B N2 4_654 0.893(13) 2.27(2) 3.093(3) 152(3) yes

_cod_database_fobs_code 2022083
